data_1576102
loop_
_publ_author_name
'Karimata, Ayumu'
'Ilatovskii, Daniil'
'Fayzullin, Robert R.'
'Komoto, Shinya'
'Bruhacs, Andrew'
'Khaskin, Eugene'
'Khusnutdinova, Julia R.'

_publ_section_title
;
 Mechanoluminescence from amorphous solids of heteroleptic copper
 complexes and common luminophores induced by non-destructive mechanical
 stimuli and fabrication of flexible mechanoluminescent films.
;
_journal_issue 47
_journal_name_full 'Chemical science'
_journal_page_first 22376
_journal_page_last 22386
_journal_paper_doi 10.1039/d5sc05673j
_journal_volume 16
_journal_year 2025
_chemical_absolute_configuration ad
_chemical_formula_moiety 'C48 H36 Cu N2 O P2, F6 P, 0.609(C H4 O)'
_chemical_formula_sum 'C48.61 H38.44 Cu F6 N2 O1.61 P3'
_chemical_formula_weight 946.74
_space_group_crystal_system orthorhombic
_space_group_IT_number 19
_space_group_name_Hall 'P 2ac 2ab'
_space_group_name_H-M_alt 'P 21 21 21'
_atom_sites_solution_hydrogens geom
_audit_creation_method SHELXL-2018/3
_audit_update_record
;
2025-05-06 deposited with the CCDC.	2025-10-15 downloaded from the CCDC.
;
_cell_angle_alpha 90
_cell_angle_beta 90
_cell_angle_gamma 90
_cell_formula_units_Z 8
_cell_length_a 18.87381(18)
_cell_length_b 20.98788(15)
_cell_length_c 21.87668(18)
_cell_measurement_reflns_used 27673
_cell_measurement_temperature 100(2)
_cell_measurement_theta_max 79.1870
_cell_measurement_theta_min 3.7700
_cell_volume 8665.82(13)
_computing_cell_refinement 'CrysAlisPro 1.171.43.141a (Rigaku OD, 2024)'
_computing_data_collection 'CrysAlisPro 1.171.43.141a (Rigaku OD, 2024)'
_computing_data_reduction 'CrysAlisPro 1.171.43.141a (Rigaku OD, 2024)'
_computing_molecular_graphics
;
WinGX (Farrugia, 2012); ORTEP-3 (Farrugia, 2012);
PLATON (Spek, 2009); Olex2 (Dolomanov et al., 2009)
;
_computing_publication_material
;
WinGX (Farrugia, 2012); ORTEP-3 (Farrugia, 2012);
PLATON (Spek, 2009); Olex2 (Dolomanov et al., 2009)
;
_computing_structure_refinement 'SHELXL-2018/3 (Sheldrick, 2015)'
_computing_structure_solution 'SHELXT-2018/2 (Sheldrick, 2015)'
_diffrn_ambient_temperature 100(2)
_diffrn_measured_fraction_theta_full 0.996
_diffrn_measured_fraction_theta_max 0.981
_diffrn_measurement_device_type 'Rigaku XtaLAB Pro: Kappa dual offset/far'
_diffrn_measurement_method '\w scans'
_diffrn_radiation_probe x-ray
_diffrn_radiation_type CuK\a
_diffrn_radiation_wavelength 1.54184
_diffrn_reflns_av_R_equivalents 0.0898
_diffrn_reflns_av_unetI/netI 0.0632
_diffrn_reflns_Laue_measured_fraction_full 0.996
_diffrn_reflns_Laue_measured_fraction_max 0.981
_diffrn_reflns_limit_h_max 24
_diffrn_reflns_limit_h_min -19
_diffrn_reflns_limit_k_max 26
_diffrn_reflns_limit_k_min -24
_diffrn_reflns_limit_l_max 27
_diffrn_reflns_limit_l_min -26
_diffrn_reflns_number 71768
_diffrn_reflns_point_group_measured_fraction_full 0.981
_diffrn_reflns_point_group_measured_fraction_max 0.945
_diffrn_reflns_theta_full 67.684
_diffrn_reflns_theta_max 79.818
_diffrn_reflns_theta_min 3.092
_diffrn_source 'microfocus sealed X-ray tube'
_exptl_absorpt_coefficient_mu 2.338
_exptl_absorpt_correction_T_max 1.000
_exptl_absorpt_correction_T_min 0.580
_exptl_absorpt_correction_type gaussian
_exptl_absorpt_process_details
;
CrysAlisPro 1.171.43.141a (Rigaku Oxford Diffraction, 2024).
Numerical absorption correction based on gaussian integration over
a multifaceted crystal model. Empirical absorption correction using
spherical harmonics, frame scaling and detector area scaling,
implemented in SCALE3 ABSPACK scaling algorithm.
;
_exptl_crystal_colour yellow
_exptl_crystal_density_diffrn 1.451
_exptl_crystal_description plank
_exptl_crystal_F_000 3880
_exptl_crystal_recrystallization_method acetonitrile/methanol
_exptl_crystal_size_max 0.163
_exptl_crystal_size_mid 0.098
_exptl_crystal_size_min 0.065
_refine_diff_density_max 2.937
_refine_diff_density_min -0.749
_refine_diff_density_rms 0.099
_refine_ls_abs_structure_details
;
 Flack x determined using 6477 quotients [(I+)-(I-)]/[(I+)+(I-)]
 (Parsons, Flack and Wagner, Acta Cryst. B69 (2013) 249-259).
;
_refine_ls_abs_structure_Flack -0.003(9)
_refine_ls_extinction_method none
_refine_ls_goodness_of_fit_ref 1.031
_refine_ls_hydrogen_treatment constr
_refine_ls_matrix_type full
_refine_ls_number_parameters 1141
_refine_ls_number_reflns 17835
_refine_ls_number_restraints 19
_refine_ls_restrained_S_all 1.031
_refine_ls_R_factor_all 0.0603
_refine_ls_R_factor_gt 0.0550
_refine_ls_shift/su_max 0.001
_refine_ls_shift/su_mean 0.000
_refine_ls_structure_factor_coef Fsqd
_refine_ls_weighting_details 'w=1/[\s^2^(Fo^2^)+(0.1084P)^2^] where P=(Fo^2^+2Fc^2^)/3'
_refine_ls_weighting_scheme calc
_refine_ls_wR_factor_gt 0.1455
_refine_ls_wR_factor_ref 0.1502
_reflns_Friedel_coverage 0.778
_reflns_Friedel_fraction_full 0.964
_reflns_Friedel_fraction_max 0.903
_reflns_number_gt 16219
_reflns_number_total 17835
_reflns_threshold_expression 'I > 2\s(I)'
_cod_data_source_file d5sc05673j12.cif
_cod_data_source_block rjk1614b
_cod_depositor_comments 'Adding full bibliography for 1576102--1576110.cif.'
_cod_original_cell_volume 8665.82(12)
_cod_database_code 1576102
_shelx_shelxl_version_number 2018/3
_shelx_space_group_comment
;
The symmetry employed for this shelxl refinement is uniquely defined
by the following loop, which should always be used as a source of
symmetry information in preference to the above space-group names.
They are only intended as comments.
;
_shelx_estimated_absorpt_t_min 0.702
_shelx_estimated_absorpt_t_max 0.863

loop_
_space_group_symop_operation_xyz
'x, y, z'
'-x+1/2, -y, z+1/2'
'-x, y+1/2, -z+1/2'
'x+1/2, -y+1/2, -z'

loop_
_atom_site_label
_atom_site_type_symbol
_atom_site_fract_x
_atom_site_fract_y
_atom_site_fract_z
_atom_site_U_iso_or_equiv
_atom_site_adp_type
_atom_site_occupancy
_atom_site_site_symmetry_order
_atom_site_calc_flag
_atom_site_refinement_flags_posn
_atom_site_refinement_flags_adp
_atom_site_refinement_flags_occupancy
_atom_site_disorder_assembly
_atom_site_disorder_group
Cu1A Cu 0.60320(3) 0.23922(3) 0.51410(3) 0.01497(14) Uani 1 1 d . . . . .
P1A P 0.48556(5) 0.25889(4) 0.52449(5) 0.0167(2) Uani 1 1 d . . . . .
P2A P 0.63057(5) 0.16777(4) 0.44250(5) 0.0138(2) Uani 1 1 d . . . . .
O1A O 0.51005(17) 0.11792(13) 0.50968(16) 0.0227(7) Uani 1 1 d . . . . .
N1A N 0.6418(2) 0.22357(15) 0.60188(16) 0.0164(7) Uani 1 1 d . . . . .
N2A N 0.6607(2) 0.32302(15) 0.52592(17) 0.0181(7) Uani 1 1 d . . . . .
C11A C 0.4321(3) 0.1943(2) 0.5568(2) 0.0260(10) Uani 1 1 d . . . . .
C12A C 0.4523(3) 0.1309(2) 0.5475(3) 0.0280(11) Uani 1 1 d . . . . .
C13A C 0.4190(4) 0.0807(2) 0.5769(3) 0.0463(17) Uani 1 1 d . . . . .
H13A H 0.435019 0.038220 0.570754 0.056 Uiso 1 1 calc R U . . .
C14A C 0.3613(4) 0.0930(2) 0.6157(3) 0.0503(19) Uani 1 1 d . . . . .
H14A H 0.338977 0.059182 0.637186 0.060 Uiso 1 1 calc R U . . .
C15A C 0.3375(4) 0.1551(3) 0.6223(4) 0.0509(19) Uani 1 1 d . . . . .
H15A H 0.296124 0.163525 0.645766 0.061 Uiso 1 1 calc R U . . .
C16A C 0.3736(3) 0.2051(2) 0.5949(3) 0.0376(14) Uani 1 1 d . . . . .
H16A H 0.358443 0.247596 0.602120 0.045 Uiso 1 1 calc R U . . .
C21A C 0.5534(2) 0.12787(18) 0.4092(2) 0.0189(8) Uani 1 1 d . . . . .
C22A C 0.4972(2) 0.11164(18) 0.4478(2) 0.0208(9) Uani 1 1 d . . . . .
C23A C 0.4338(3) 0.0881(2) 0.4242(3) 0.0285(10) Uani 1 1 d . . . . .
H23A H 0.395030 0.079771 0.450651 0.034 Uiso 1 1 calc R U . . .
C24A C 0.4276(3) 0.0770(2) 0.3624(3) 0.0290(11) Uani 1 1 d . . . . .
H24A H 0.384511 0.060828 0.346236 0.035 Uiso 1 1 calc R U . . .
C25A C 0.4845(3) 0.0895(2) 0.3233(3) 0.0291(11) Uani 1 1 d . . . . .
H25A H 0.480844 0.080158 0.280969 0.035 Uiso 1 1 calc R U . . .
C26A C 0.5462(3) 0.1154(2) 0.3467(2) 0.0226(9) Uani 1 1 d . . . . .
H26A H 0.584298 0.124992 0.319810 0.027 Uiso 1 1 calc R U . . .
C31A C 0.4623(2) 0.32486(18) 0.5755(2) 0.0166(8) Uani 1 1 d . . . . .
C32A C 0.4069(2) 0.36674(18) 0.5631(2) 0.0177(8) Uani 1 1 d . . . . .
H32A H 0.379870 0.362043 0.526788 0.021 Uiso 1 1 calc R U . . .
C33A C 0.3910(3) 0.41593(19) 0.6045(2) 0.0214(9) Uani 1 1 d . . . . .
H33A H 0.353078 0.444368 0.596167 0.026 Uiso 1 1 calc R U . . .
C34A C 0.4301(3) 0.4229(2) 0.6566(2) 0.0240(9) Uani 1 1 d . . . . .
H34A H 0.419214 0.456263 0.684356 0.029 Uiso 1 1 calc R U . . .
C35A C 0.4857(3) 0.3817(2) 0.6692(2) 0.0277(10) Uani 1 1 d . . . . .
H35A H 0.513072 0.386914 0.705297 0.033 Uiso 1 1 calc R U . . .
C36A C 0.5009(3) 0.3327(2) 0.6287(2) 0.0223(9) Uani 1 1 d . . . . .
H36A H 0.538568 0.304146 0.637642 0.027 Uiso 1 1 calc R U . . .
C41A C 0.4414(2) 0.28238(19) 0.4536(2) 0.0184(8) Uani 1 1 d . . . . .
C42A C 0.3800(2) 0.2540(2) 0.4315(2) 0.0270(9) Uani 1 1 d . . . . .
H42A H 0.359718 0.218662 0.452254 0.032 Uiso 1 1 calc R U . . .
C43A C 0.3486(3) 0.2778(3) 0.3791(3) 0.0370(12) Uani 1 1 d . . . . .
H43A H 0.307538 0.257469 0.363207 0.044 Uiso 1 1 calc R U . . .
C44A C 0.3758(3) 0.3307(3) 0.3492(2) 0.0361(12) Uani 1 1 d . . . . .
H44A H 0.352782 0.347444 0.314105 0.043 Uiso 1 1 calc R U . . .
C45A C 0.4377(3) 0.3592(2) 0.3717(2) 0.0285(10) Uani 1 1 d . . . . .
H45A H 0.456662 0.395717 0.351810 0.034 Uiso 1 1 calc R U . . .
C46A C 0.4714(3) 0.3345(2) 0.4227(2) 0.0209(9) Uani 1 1 d . . . . .
H46A H 0.514616 0.352601 0.436671 0.025 Uiso 1 1 calc R U . . .
C51A C 0.6858(2) 0.10210(18) 0.46919(18) 0.0154(7) Uani 1 1 d . . . . .
C52A C 0.7347(2) 0.11361(19) 0.51594(19) 0.0182(8) Uani 1 1 d . . . . .
H52A H 0.739366 0.155419 0.532075 0.022 Uiso 1 1 calc R U . . .
C53A C 0.7763(2) 0.0651(2) 0.5390(2) 0.0219(8) Uani 1 1 d . . . . .
H53A H 0.809262 0.073636 0.570763 0.026 Uiso 1 1 calc R U . . .
C54A C 0.7700(2) 0.0039(2) 0.5158(2) 0.0229(9) Uani 1 1 d . . . . .
H54A H 0.798755 -0.029433 0.531490 0.027 Uiso 1 1 calc R U . . .
C55A C 0.7218(2) -0.00839(19) 0.4700(2) 0.0226(9) Uani 1 1 d . . . . .
H55A H 0.717261 -0.050449 0.454424 0.027 Uiso 1 1 calc R U . . .
C56A C 0.6798(2) 0.04027(18) 0.4462(2) 0.0191(8) Uani 1 1 d . . . . .
H56A H 0.647021 0.031360 0.414387 0.023 Uiso 1 1 calc R U . . .
C61A C 0.6749(2) 0.19840(19) 0.3739(2) 0.0177(8) Uani 1 1 d . . . . .
C62A C 0.7315(3) 0.1672(2) 0.3461(2) 0.0230(9) Uani 1 1 d . . . . .
H62A H 0.749595 0.128972 0.363321 0.028 Uiso 1 1 calc R U . . .
C63A C 0.7614(3) 0.1923(2) 0.2931(2) 0.0277(10) Uani 1 1 d . . . . .
H63A H 0.800118 0.170962 0.274286 0.033 Uiso 1 1 calc R U . . .
C64A C 0.7355(3) 0.2477(2) 0.2677(2) 0.0276(10) Uani 1 1 d . . . . .
H64A H 0.756356 0.264664 0.231731 0.033 Uiso 1 1 calc R U . . .
C65A C 0.6780(3) 0.2789(2) 0.2955(2) 0.0262(10) Uani 1 1 d . . . . .
H65A H 0.659054 0.316600 0.277782 0.031 Uiso 1 1 calc R U . . .
C66A C 0.6492(3) 0.25463(19) 0.3484(2) 0.0217(9) Uani 1 1 d . . . . .
H66A H 0.611258 0.276515 0.367776 0.026 Uiso 1 1 calc R U . . .
C101 C 0.6335(3) 0.1735(2) 0.6378(2) 0.0225(9) Uani 1 1 d . . . . .
H101 H 0.614524 0.135582 0.620722 0.027 Uiso 1 1 calc R U . . .
C102 C 0.6517(3) 0.1741(2) 0.7003(2) 0.0275(10) Uani 1 1 d . . . . .
H102 H 0.646680 0.136774 0.724497 0.033 Uiso 1 1 calc R U . . .
C103 C 0.6769(3) 0.2296(2) 0.7253(2) 0.0270(10) Uani 1 1 d . . . . .
H103 H 0.687321 0.231587 0.767783 0.032 Uiso 1 1 calc R U . . .
C104 C 0.6874(3) 0.2836(2) 0.6884(2) 0.0222(9) Uani 1 1 d . . . . .
C105 C 0.7160(3) 0.3426(2) 0.7105(2) 0.0284(10) Uani 1 1 d . . . . .
H105 H 0.726543 0.347221 0.752764 0.034 Uiso 1 1 calc R U . . .
C106 C 0.7281(3) 0.3922(2) 0.6715(2) 0.0282(10) Uani 1 1 d . . . . .
H106 H 0.748465 0.430452 0.686697 0.034 Uiso 1 1 calc R U . . .
C107 C 0.7107(3) 0.3872(2) 0.6081(2) 0.0235(9) Uani 1 1 d . . . . .
C108 C 0.7212(3) 0.4370(2) 0.5661(3) 0.0278(10) Uani 1 1 d . . . . .
H108 H 0.740935 0.476256 0.579618 0.033 Uiso 1 1 calc R U . . .
C109 C 0.7034(3) 0.4295(2) 0.5064(3) 0.0289(11) Uani 1 1 d . . . . .
H109 H 0.711565 0.462708 0.477742 0.035 Uiso 1 1 calc R U . . .
C110 C 0.6724(2) 0.37103(19) 0.4873(2) 0.0223(9) Uani 1 1 d . . . . .
H110 H 0.659600 0.366005 0.445611 0.027 Uiso 1 1 calc R U . . .
C111 C 0.6807(2) 0.33080(19) 0.58534(19) 0.0162(8) Uani 1 1 d . . . . .
C112 C 0.6698(2) 0.27836(19) 0.6263(2) 0.0171(8) Uani 1 1 d . . . . .
Cu1B Cu 0.14790(3) 0.75795(3) 0.52345(3) 0.01853(15) Uani 1 1 d . . . . .
P1B P 0.26514(6) 0.73897(5) 0.53383(5) 0.0171(2) Uani 1 1 d . . . . .
P2B P 0.11968(6) 0.83025(5) 0.45338(5) 0.0176(2) Uani 1 1 d . . . . .
O1B O 0.23666(17) 0.88026(13) 0.52446(16) 0.0227(6) Uani 1 1 d . . . . .
N1B N 0.1115(2) 0.77572(15) 0.61143(18) 0.0192(7) Uani 1 1 d . . . . .
N2B N 0.0891(2) 0.67605(16) 0.53568(18) 0.0208(8) Uani 1 1 d . . . . .
C11B C 0.3165(3) 0.8033(2) 0.5690(2) 0.0223(9) Uani 1 1 d . . . . .
C12B C 0.2942(3) 0.8666(2) 0.5626(2) 0.0258(10) Uani 1 1 d . . . . .
C13B C 0.3253(3) 0.9161(2) 0.5941(3) 0.0398(14) Uani 1 1 d . . . . .
H13B H 0.307225 0.958178 0.590418 0.048 Uiso 1 1 calc R U . . .
C14B C 0.3837(4) 0.9038(2) 0.6315(3) 0.0460(16) Uani 1 1 d . . . . .
H14B H 0.406304 0.937679 0.652717 0.055 Uiso 1 1 calc R U . . .
C15B C 0.4086(3) 0.8421(3) 0.6376(3) 0.0415(15) Uani 1 1 d . . . . .
H15B H 0.448762 0.833707 0.662502 0.050 Uiso 1 1 calc R U . . .
C16B C 0.3748(3) 0.7922(2) 0.6074(3) 0.0307(11) Uani 1 1 d . . . . .
H16B H 0.391478 0.749886 0.612868 0.037 Uiso 1 1 calc R U . . .
C21B C 0.1984(2) 0.87012(18) 0.4223(2) 0.0206(9) Uani 1 1 d . . . . .
C22B C 0.2523(2) 0.88730(18) 0.4630(2) 0.0211(9) Uani 1 1 d . . . . .
C23B C 0.3169(2) 0.9115(2) 0.4418(3) 0.0259(10) Uani 1 1 d . . . . .
H23B H 0.353803 0.922143 0.469518 0.031 Uiso 1 1 calc R U . . .
C24B C 0.3259(3) 0.9198(2) 0.3791(3) 0.0290(11) Uani 1 1 d . . . . .
H24B H 0.369265 0.936641 0.364060 0.035 Uiso 1 1 calc R U . . .
C25B C 0.2726(3) 0.9037(2) 0.3383(3) 0.0291(11) Uani 1 1 d . . . . .
H25B H 0.279284 0.909639 0.295629 0.035 Uiso 1 1 calc R U . . .
C26B C 0.2098(3) 0.8789(2) 0.3601(2) 0.0256(10) Uani 1 1 d . . . . .
H26B H 0.173499 0.867694 0.331954 0.031 Uiso 1 1 calc R U . . .
C31B C 0.2893(2) 0.67116(18) 0.5821(2) 0.0170(8) Uani 1 1 d . . . . .
C32B C 0.3472(2) 0.63177(18) 0.5697(2) 0.0200(8) Uani 1 1 d . . . . .
H32B H 0.375983 0.639451 0.534862 0.024 Uiso 1 1 calc R U . . .
C33B C 0.3627(3) 0.58085(19) 0.6090(2) 0.0230(9) Uani 1 1 d . . . . .
H33B H 0.402299 0.554269 0.600904 0.028 Uiso 1 1 calc R U . . .
C34B C 0.3208(3) 0.5692(2) 0.6592(2) 0.0242(9) Uani 1 1 d . . . . .
H34B H 0.331393 0.534400 0.685490 0.029 Uiso 1 1 calc R U . . .
C35B C 0.2631(3) 0.6080(2) 0.6716(2) 0.0231(9) Uani 1 1 d . . . . .
H35B H 0.234337 0.599807 0.706328 0.028 Uiso 1 1 calc R U . . .
C36B C 0.2472(2) 0.65878(19) 0.6333(2) 0.0198(8) Uani 1 1 d . . . . .
H36B H 0.207601 0.685219 0.641942 0.024 Uiso 1 1 calc R U . . .
C41B C 0.3084(2) 0.72073(18) 0.4613(2) 0.0190(8) Uani 1 1 d . . . . .
C42B C 0.3683(2) 0.7520(2) 0.4400(2) 0.0251(9) Uani 1 1 d . . . . .
H42B H 0.390981 0.783578 0.464175 0.030 Uiso 1 1 calc R U . . .
C43B C 0.3947(3) 0.7361(3) 0.3823(3) 0.0341(11) Uani 1 1 d . . . . .
H43B H 0.434821 0.758190 0.366839 0.041 Uiso 1 1 calc R U . . .
C44B C 0.3642(3) 0.6895(3) 0.3476(2) 0.0350(11) Uani 1 1 d . . . . .
H44B H 0.383733 0.678728 0.308905 0.042 Uiso 1 1 calc R U . . .
C45B C 0.3043(3) 0.6577(3) 0.3691(2) 0.0323(11) Uani 1 1 d . . . . .
H45B H 0.282669 0.625426 0.345089 0.039 Uiso 1 1 calc R U . . .
C46B C 0.2763(3) 0.6735(2) 0.4258(2) 0.0239(9) Uani 1 1 d . . . . .
H46B H 0.235359 0.652161 0.440537 0.029 Uiso 1 1 calc R U . . .
C51B C 0.0648(2) 0.89513(19) 0.4818(2) 0.0199(8) Uani 1 1 d . . . . .
C52B C 0.0141(2) 0.8819(2) 0.5263(2) 0.0228(9) Uani 1 1 d . . . . .
H52B H 0.009753 0.839731 0.541674 0.027 Uiso 1 1 calc R U . . .
C53B C -0.0302(3) 0.9293(2) 0.5487(2) 0.0275(10) Uani 1 1 d . . . . .
H53B H -0.064739 0.919439 0.578852 0.033 Uiso 1 1 calc R U . . .
C54B C -0.0240(3) 0.9909(2) 0.5269(2) 0.0274(10) Uani 1 1 d . . . . .
H54B H -0.054035 1.023582 0.542172 0.033 Uiso 1 1 calc R U . . .
C55B C 0.0263(3) 1.0049(2) 0.4828(2) 0.0270(10) Uani 1 1 d . . . . .
H55B H 0.030590 1.047167 0.467792 0.032 Uiso 1 1 calc R U . . .
C56B C 0.0708(3) 0.95724(19) 0.4601(2) 0.0231(9) Uani 1 1 d . . . . .
H56B H 0.105168 0.967231 0.429908 0.028 Uiso 1 1 calc R U . . .
C61B C 0.0760(2) 0.8051(2) 0.3830(2) 0.0220(9) Uani 1 1 d . . . . .
C62B C 0.0282(3) 0.8438(3) 0.3525(3) 0.0423(15) Uani 1 1 d . . . . .
H62B H 0.013151 0.882748 0.370417 0.051 Uiso 1 1 calc R U . . .
C63B C 0.0025(4) 0.8258(4) 0.2960(4) 0.060(2) Uani 1 1 d . . . . .
H63B H -0.030453 0.852308 0.275212 0.071 Uiso 1 1 calc R U . . .
C64B C 0.0248(3) 0.7688(3) 0.2692(3) 0.0474(16) Uani 1 1 d . . . . .
H64B H 0.007409 0.756976 0.230039 0.057 Uiso 1 1 calc R U . . .
C65B C 0.0720(3) 0.7296(2) 0.2996(3) 0.0326(11) Uani 1 1 d . . . . .
H65B H 0.087175 0.690754 0.281554 0.039 Uiso 1 1 calc R U . . .
C66B C 0.0968(3) 0.7476(2) 0.3562(2) 0.0273(10) Uani 1 1 d . . . . .
H66B H 0.128627 0.720475 0.377503 0.033 Uiso 1 1 calc R U . . .
C201 C 0.1239(3) 0.8242(2) 0.6475(2) 0.0242(9) Uani 1 1 d . . . . .
H201 H 0.147704 0.860338 0.631190 0.029 Uiso 1 1 calc R U . . .
C202 C 0.1034(3) 0.8252(2) 0.7094(2) 0.0264(10) Uani 1 1 d . . . . .
H202 H 0.113564 0.861259 0.734186 0.032 Uiso 1 1 calc R U . . .
C203 C 0.0687(3) 0.7737(2) 0.7336(2) 0.0280(10) Uani 1 1 d . . . . .
H203 H 0.054643 0.773602 0.775276 0.034 Uiso 1 1 calc R U . . .
C204 C 0.0541(2) 0.7207(2) 0.6956(2) 0.0224(9) Uani 1 1 d . . . . .
C205 C 0.0185(3) 0.6643(2) 0.7167(2) 0.0267(9) Uani 1 1 d . . . . .
H205 H 0.002103 0.662131 0.757688 0.032 Uiso 1 1 calc R U . . .
C206 C 0.0080(3) 0.6139(2) 0.6786(2) 0.0254(9) Uani 1 1 d . . . . .
H206 H -0.014996 0.576859 0.693688 0.030 Uiso 1 1 calc R U . . .
C207 C 0.0310(2) 0.6156(2) 0.6164(2) 0.0226(9) Uani 1 1 d . . . . .
C208 C 0.0220(3) 0.5651(2) 0.5749(2) 0.0260(10) Uani 1 1 d . . . . .
H208 H 0.000676 0.526571 0.588331 0.031 Uiso 1 1 calc R U . . .
C209 C 0.0436(3) 0.5708(2) 0.5157(2) 0.0273(10) Uani 1 1 d . . . . .
H209 H 0.036286 0.537104 0.487410 0.033 Uiso 1 1 calc R U . . .
C210 C 0.0773(3) 0.6280(2) 0.4974(2) 0.0249(9) Uani 1 1 d . . . . .
H210 H 0.092020 0.632152 0.456114 0.030 Uiso 1 1 calc R U . . .
C211 C 0.0656(2) 0.67063(19) 0.5944(2) 0.0182(8) Uani 1 1 d . . . . .
C212 C 0.0773(2) 0.7236(2) 0.6349(2) 0.0179(8) Uani 1 1 d . . . . .
P1 P 0.86491(7) 0.51982(5) 0.82164(5) 0.0229(2) Uani 1 1 d . . . . .
F11 F 0.8395(3) 0.47992(17) 0.87906(18) 0.0549(10) Uani 1 1 d . . . . .
F12 F 0.8281(2) 0.46892(19) 0.7776(2) 0.0560(11) Uani 1 1 d . . . . .
F13 F 0.8904(2) 0.5601(2) 0.76423(17) 0.0529(10) Uani 1 1 d . . . . .
F14 F 0.9018(2) 0.57008(16) 0.86584(18) 0.0465(9) Uani 1 1 d . . . . .
F15 F 0.79354(18) 0.56028(16) 0.82247(18) 0.0432(8) Uani 1 1 d . . . . .
F16 F 0.93577(19) 0.47859(17) 0.81977(16) 0.0437(8) Uani 1 1 d . . . . .
P2 P 0.11988(9) 0.52347(5) 0.33274(6) 0.0317(3) Uani 1 1 d . . . . .
F21 F 0.1572(3) 0.5705(2) 0.38050(18) 0.0695(14) Uani 1 1 d . . . . .
F22 F 0.1638(2) 0.55556(17) 0.27882(15) 0.0437(8) Uani 1 1 d . . . . .
F23 F 0.08450(19) 0.47540(15) 0.28480(15) 0.0375(7) Uani 1 1 d . . . . .
F24 F 0.0783(4) 0.4893(2) 0.38605(19) 0.088(2) Uani 1 1 d . . . . .
F25 F 0.1827(3) 0.47387(18) 0.3412(2) 0.0655(13) Uani 1 1 d . . . . .
F26 F 0.0577(3) 0.57198(19) 0.3223(3) 0.0813(18) Uani 1 1 d . . . . .
O1 O 0.3209(4) 0.4661(3) 0.2956(4) 0.069(3) Uani 0.772(13) 1 d D U P . .
H1 H 0.278053 0.475332 0.301007 0.104 Uiso 0.772(13) 1 calc R U P . .
C1 C 0.3522(7) 0.5121(4) 0.2607(6) 0.074(4) Uani 0.772(13) 1 d D U P . .
H1A H 0.383792 0.537823 0.286236 0.111 Uiso 0.772(13) 1 calc R U P . .
H1B H 0.315590 0.539507 0.242803 0.111 Uiso 0.772(13) 1 calc R U P . .
H1C H 0.379605 0.491983 0.227890 0.111 Uiso 0.772(13) 1 calc R U P . .
O2 O -0.0589(7) 0.5088(7) 0.2678(7) 0.076(5) Uani 0.446(13) 1 d D U P . .
H2 H -0.022655 0.488197 0.278278 0.114 Uiso 0.446(13) 1 calc R U P . .
C2 C -0.0968(10) 0.4740(8) 0.2258(8) 0.061(5) Uani 0.446(13) 1 d D U P . .
H2A H -0.145761 0.469386 0.239929 0.092 Uiso 0.446(13) 1 calc R U P . .
H2B H -0.075259 0.431806 0.221171 0.092 Uiso 0.446(13) 1 calc R U P . .
H2C H -0.096295 0.496137 0.186344 0.092 Uiso 0.446(13) 1 calc R U P . .

loop_
_atom_site_aniso_label
_atom_site_aniso_U_11
_atom_site_aniso_U_22
_atom_site_aniso_U_33
_atom_site_aniso_U_23
_atom_site_aniso_U_13
_atom_site_aniso_U_12
Cu1A 0.0138(3) 0.0147(2) 0.0164(3) -0.0011(2) 0.0020(2) 0.0004(2)
P1A 0.0134(5) 0.0139(4) 0.0229(5) -0.0021(4) 0.0047(4) 0.0002(3)
P2A 0.0117(5) 0.0157(4) 0.0142(5) -0.0017(3) 0.0014(4) 0.0008(4)
O1A 0.0198(16) 0.0175(12) 0.0309(18) -0.0028(11) 0.0139(14) -0.0037(11)
N1A 0.0159(18) 0.0184(14) 0.0149(17) 0.0007(12) 0.0021(13) 0.0020(13)
N2A 0.0182(18) 0.0143(14) 0.0217(18) 0.0023(12) -0.0020(14) -0.0028(12)
C11A 0.023(2) 0.0186(18) 0.036(3) -0.0042(17) 0.012(2) -0.0012(17)
C12A 0.026(2) 0.0180(19) 0.040(3) -0.0042(17) 0.018(2) -0.0019(17)
C13A 0.052(4) 0.021(2) 0.067(4) -0.006(2) 0.037(3) -0.003(2)
C14A 0.054(4) 0.022(2) 0.074(5) -0.003(2) 0.041(4) -0.009(2)
C15A 0.045(4) 0.028(2) 0.079(5) -0.010(3) 0.044(4) -0.007(2)
C16A 0.031(3) 0.023(2) 0.058(4) -0.006(2) 0.030(3) -0.004(2)
C21A 0.015(2) 0.0170(17) 0.025(2) -0.0011(14) -0.0013(17) -0.0011(15)
C22A 0.015(2) 0.0121(16) 0.035(2) -0.0018(15) 0.0032(18) 0.0007(14)
C23A 0.015(2) 0.0194(19) 0.051(3) -0.0005(19) 0.001(2) 0.0015(16)
C24A 0.017(2) 0.0169(18) 0.053(3) -0.0012(18) -0.016(2) 0.0006(16)
C25A 0.027(3) 0.023(2) 0.037(3) 0.0038(18) -0.016(2) -0.0015(18)
C26A 0.024(2) 0.0230(18) 0.021(2) 0.0001(15) -0.0080(18) -0.0017(17)
C31A 0.014(2) 0.0157(17) 0.020(2) 0.0020(14) 0.0035(16) 0.0013(14)
C32A 0.0131(19) 0.0163(17) 0.024(2) -0.0031(15) 0.0006(16) 0.0005(14)
C33A 0.019(2) 0.0207(18) 0.024(2) -0.0003(16) 0.0036(18) 0.0035(16)
C34A 0.029(3) 0.0222(18) 0.020(2) -0.0010(16) 0.0057(19) 0.0052(18)
C35A 0.026(3) 0.042(2) 0.015(2) -0.0034(18) -0.0001(18) 0.010(2)
C36A 0.022(2) 0.030(2) 0.015(2) 0.0032(16) 0.0030(17) 0.0080(18)
C41A 0.0129(19) 0.0192(17) 0.023(2) -0.0061(15) 0.0032(16) 0.0016(15)
C42A 0.016(2) 0.033(2) 0.032(2) -0.0123(18) 0.0017(18) -0.0027(18)
C43A 0.017(2) 0.058(3) 0.036(3) -0.020(2) -0.002(2) -0.004(2)
C44A 0.029(3) 0.060(3) 0.019(2) -0.005(2) -0.006(2) 0.011(3)
C45A 0.032(3) 0.036(2) 0.018(2) -0.0035(17) -0.001(2) 0.004(2)
C46A 0.024(2) 0.0198(18) 0.019(2) -0.0059(15) 0.0008(17) -0.0005(17)
C51A 0.0152(19) 0.0190(17) 0.0121(18) -0.0007(13) 0.0037(15) -0.0008(15)
C52A 0.018(2) 0.0216(17) 0.0151(19) -0.0011(14) 0.0023(16) -0.0034(15)
C53A 0.016(2) 0.033(2) 0.016(2) 0.0001(16) -0.0008(17) 0.0028(17)
C54A 0.018(2) 0.0251(19) 0.026(2) 0.0068(16) 0.0012(18) 0.0038(16)
C55A 0.021(2) 0.0159(17) 0.031(2) -0.0004(16) 0.0007(18) 0.0016(15)
C56A 0.018(2) 0.0197(18) 0.019(2) -0.0011(14) -0.0024(17) 0.0024(15)
C61A 0.017(2) 0.0202(17) 0.0164(19) 0.0001(14) -0.0043(16) -0.0039(15)
C62A 0.022(2) 0.0271(19) 0.020(2) -0.0025(16) 0.0034(18) 0.0019(18)
C63A 0.024(2) 0.035(2) 0.024(2) -0.0003(18) 0.0091(19) -0.0009(19)
C64A 0.030(3) 0.034(2) 0.019(2) 0.0032(17) 0.0054(18) -0.011(2)
C65A 0.033(3) 0.0204(18) 0.025(2) 0.0036(16) -0.007(2) -0.0051(18)
C66A 0.028(2) 0.0197(18) 0.0174(19) -0.0012(15) 0.0006(17) -0.0037(17)
C101 0.025(2) 0.0201(18) 0.022(2) 0.0055(15) 0.0043(18) 0.0011(17)
C102 0.033(3) 0.030(2) 0.020(2) 0.0068(17) 0.008(2) 0.008(2)
C103 0.026(2) 0.036(2) 0.020(2) 0.0040(18) 0.0030(18) 0.0076(19)
C104 0.021(2) 0.031(2) 0.014(2) -0.0031(15) 0.0038(17) 0.0021(18)
C105 0.022(2) 0.039(2) 0.025(2) -0.0113(19) -0.0030(19) 0.001(2)
C106 0.026(3) 0.029(2) 0.029(3) -0.0125(18) -0.003(2) -0.0022(19)
C107 0.019(2) 0.0217(19) 0.030(3) -0.0050(17) -0.0007(18) 0.0001(16)
C108 0.021(2) 0.023(2) 0.040(3) -0.0009(18) -0.001(2) -0.0062(17)
C109 0.026(2) 0.0215(19) 0.039(3) 0.0090(18) -0.005(2) -0.0063(18)
C110 0.023(2) 0.0183(17) 0.025(2) 0.0053(15) -0.0016(18) -0.0052(16)
C111 0.0143(19) 0.0221(18) 0.0122(18) -0.0020(14) -0.0001(15) 0.0033(15)
C112 0.013(2) 0.0233(18) 0.015(2) -0.0017(14) 0.0014(15) 0.0029(15)
Cu1B 0.0162(3) 0.0158(3) 0.0235(3) 0.0009(2) 0.0038(2) 0.0001(2)
P1B 0.0148(5) 0.0141(4) 0.0223(5) 0.0004(4) 0.0001(4) 0.0005(3)
P2B 0.0133(5) 0.0169(4) 0.0226(5) 0.0004(4) 0.0020(4) 0.0004(4)
O1B 0.0196(16) 0.0186(12) 0.0300(18) 0.0014(12) -0.0050(13) 0.0006(11)
N1B 0.0194(19) 0.0163(14) 0.0220(18) -0.0027(12) 0.0055(15) 0.0011(13)
N2B 0.024(2) 0.0152(14) 0.0231(19) -0.0024(13) 0.0082(15) -0.0069(13)
C11B 0.020(2) 0.0187(18) 0.028(2) 0.0035(15) -0.0014(18) 0.0025(16)
C12B 0.026(2) 0.0187(19) 0.032(3) -0.0010(16) -0.005(2) -0.0008(17)
C13B 0.044(3) 0.019(2) 0.056(4) 0.000(2) -0.021(3) -0.002(2)
C14B 0.055(4) 0.025(2) 0.058(4) -0.008(2) -0.028(3) -0.005(2)
C15B 0.042(3) 0.031(2) 0.052(4) 0.005(2) -0.028(3) -0.006(2)
C16B 0.026(3) 0.027(2) 0.039(3) 0.0016(19) -0.015(2) -0.0026(19)
C21B 0.015(2) 0.0183(17) 0.028(2) 0.0012(15) 0.0005(18) 0.0014(15)
C22B 0.015(2) 0.0139(16) 0.034(2) 0.0060(15) -0.0002(18) 0.0001(14)
C23B 0.015(2) 0.0182(17) 0.044(3) 0.0034(17) -0.001(2) 0.0006(15)
C24B 0.019(2) 0.0178(18) 0.050(3) 0.0055(18) 0.011(2) 0.0011(16)
C25B 0.029(3) 0.0214(19) 0.037(3) 0.0025(18) 0.013(2) -0.0002(18)
C26B 0.025(2) 0.025(2) 0.027(2) -0.0039(17) 0.0078(19) -0.0013(17)
C31B 0.017(2) 0.0150(16) 0.019(2) -0.0017(14) -0.0006(16) 0.0010(15)
C32B 0.017(2) 0.0158(17) 0.027(2) 0.0021(15) 0.0029(18) 0.0002(15)
C33B 0.021(2) 0.0176(17) 0.031(2) -0.0024(16) -0.0041(19) 0.0028(16)
C34B 0.030(2) 0.0178(17) 0.025(2) -0.0026(15) -0.0020(19) 0.0046(17)
C35B 0.026(2) 0.027(2) 0.017(2) -0.0006(16) -0.0027(18) 0.0034(18)
C36B 0.020(2) 0.0218(18) 0.018(2) -0.0010(15) -0.0005(16) 0.0035(16)
C41B 0.015(2) 0.0178(17) 0.024(2) 0.0024(15) -0.0036(17) 0.0024(15)
C42B 0.016(2) 0.025(2) 0.034(2) 0.0079(17) 0.0005(18) 0.0000(17)
C43B 0.023(3) 0.045(3) 0.035(3) 0.016(2) 0.006(2) 0.003(2)
C44B 0.035(3) 0.052(3) 0.018(2) 0.006(2) 0.006(2) 0.006(2)
C45B 0.031(3) 0.045(3) 0.020(2) -0.0033(19) -0.001(2) -0.002(2)
C46B 0.022(2) 0.026(2) 0.024(2) 0.0010(17) 0.0010(18) -0.0010(18)
C51B 0.017(2) 0.0226(18) 0.020(2) -0.0039(15) -0.0033(17) -0.0018(16)
C52B 0.017(2) 0.0262(19) 0.025(2) 0.0009(16) -0.0004(18) 0.0012(16)
C53B 0.016(2) 0.044(3) 0.023(2) -0.0050(19) 0.0027(18) 0.003(2)
C54B 0.019(2) 0.029(2) 0.034(3) -0.0126(19) -0.004(2) 0.0073(17)
C55B 0.021(2) 0.0235(19) 0.036(3) -0.0055(18) -0.003(2) 0.0033(17)
C56B 0.020(2) 0.0184(18) 0.030(2) -0.0028(16) -0.0020(19) 0.0043(16)
C61B 0.012(2) 0.0254(19) 0.029(2) -0.0040(17) 0.0054(18) -0.0059(16)
C62B 0.037(3) 0.048(3) 0.042(3) -0.021(2) -0.017(3) 0.020(3)
C63B 0.051(4) 0.063(4) 0.064(5) -0.032(4) -0.039(4) 0.028(3)
C64B 0.040(3) 0.062(4) 0.040(3) -0.028(3) -0.016(3) 0.010(3)
C65B 0.031(3) 0.031(2) 0.036(3) -0.013(2) 0.013(2) -0.009(2)
C66B 0.028(2) 0.022(2) 0.032(2) -0.0039(17) 0.010(2) -0.0050(18)
C201 0.025(2) 0.0186(17) 0.029(2) -0.0062(16) 0.0048(19) 0.0007(17)
C202 0.030(3) 0.025(2) 0.024(2) -0.0081(17) 0.001(2) 0.0047(19)
C203 0.028(3) 0.035(2) 0.022(2) -0.0025(18) 0.0005(19) 0.004(2)
C204 0.019(2) 0.030(2) 0.018(2) 0.0011(16) -0.0034(17) 0.0027(17)
C205 0.022(2) 0.040(2) 0.017(2) 0.0062(18) -0.0003(17) -0.001(2)
C206 0.020(2) 0.031(2) 0.026(2) 0.0105(18) -0.0012(19) -0.0037(18)
C207 0.017(2) 0.026(2) 0.025(2) 0.0024(17) -0.0022(18) -0.0011(17)
C208 0.024(2) 0.0215(19) 0.033(3) 0.0006(17) -0.001(2) -0.0057(17)
C209 0.025(2) 0.0227(19) 0.034(3) -0.0040(18) 0.000(2) -0.0066(18)
C210 0.027(2) 0.0224(19) 0.025(2) -0.0026(16) 0.0028(19) -0.0059(17)
C211 0.018(2) 0.0181(17) 0.018(2) 0.0012(14) -0.0007(16) 0.0014(16)
C212 0.0131(19) 0.0247(19) 0.016(2) 0.0027(14) 0.0002(16) 0.0028(15)
P1 0.0266(6) 0.0236(5) 0.0183(5) 0.0000(4) 0.0048(4) 0.0034(4)
F11 0.078(3) 0.0442(18) 0.043(2) 0.0154(15) 0.013(2) -0.0080(19)
F12 0.053(2) 0.057(2) 0.058(2) -0.0298(19) -0.019(2) 0.0084(18)
F13 0.042(2) 0.077(2) 0.039(2) 0.0282(18) 0.0141(17) 0.0122(19)
F14 0.047(2) 0.0406(17) 0.052(2) -0.0172(15) 0.0007(17) -0.0059(15)
F15 0.0273(17) 0.0410(16) 0.061(2) 0.0015(15) 0.0148(16) 0.0086(13)
F16 0.040(2) 0.0536(19) 0.0371(18) -0.0073(15) -0.0104(15) 0.0238(16)
P2 0.0523(9) 0.0237(5) 0.0191(6) -0.0020(4) 0.0082(6) -0.0033(5)
F21 0.114(4) 0.060(2) 0.034(2) -0.0215(17) 0.015(2) -0.037(3)
F22 0.054(2) 0.0523(18) 0.0245(16) 0.0059(13) 0.0029(15) -0.0144(17)
F23 0.0431(19) 0.0384(15) 0.0308(16) -0.0060(13) -0.0010(14) -0.0025(14)
F24 0.163(6) 0.073(3) 0.028(2) -0.0105(18) 0.036(3) -0.064(3)
F25 0.076(3) 0.0405(18) 0.080(3) 0.0105(19) -0.042(3) 0.0065(19)
F26 0.057(3) 0.0389(19) 0.148(5) -0.012(2) 0.033(3) 0.0094(19)
O1 0.069(5) 0.067(4) 0.072(5) 0.017(4) 0.016(4) 0.006(4)
C1 0.089(8) 0.031(3) 0.102(9) 0.008(4) 0.031(7) -0.007(5)
O2 0.062(9) 0.104(10) 0.062(8) -0.034(7) -0.007(6) 0.016(7)
C2 0.060(10) 0.059(8) 0.066(10) -0.022(7) -0.024(8) 0.011(7)

loop_
_atom_type_symbol
_atom_type_description
_atom_type_scat_dispersion_real
_atom_type_scat_dispersion_imag
_atom_type_scat_source
C C 0.0181 0.0091 'International Tables Vol C Tables 4.2.6.8 and 6.1.1.4'
H H 0.0000 0.0000 'International Tables Vol C Tables 4.2.6.8 and 6.1.1.4'
Cu Cu -1.9646 0.5888 'International Tables Vol C Tables 4.2.6.8 and 6.1.1.4'
F F 0.0727 0.0534 'International Tables Vol C Tables 4.2.6.8 and 6.1.1.4'
N N 0.0311 0.0180 'International Tables Vol C Tables 4.2.6.8 and 6.1.1.4'
O O 0.0492 0.0322 'International Tables Vol C Tables 4.2.6.8 and 6.1.1.4'
P P 0.2955 0.4335 'International Tables Vol C Tables 4.2.6.8 and 6.1.1.4'

loop_
_geom_angle_atom_site_label_1
_geom_angle_atom_site_label_2
_geom_angle_atom_site_label_3
_geom_angle
_geom_angle_site_symmetry_1
_geom_angle_site_symmetry_3
_geom_angle_publ_flag
N1A Cu1A N2A 80.58(14) . . ?
N1A Cu1A P2A 117.48(10) . . ?
N2A Cu1A P2A 122.32(11) . . ?
N1A Cu1A P1A 106.18(11) . . ?
N2A Cu1A P1A 110.09(11) . . ?
P2A Cu1A P1A 114.80(4) . . ?
C41A P1A C11A 106.0(2) . . ?
C41A P1A C31A 101.76(19) . . ?
C11A P1A C31A 101.1(2) . . ?
C41A P1A Cu1A 114.21(14) . . ?
C11A P1A Cu1A 116.27(16) . . ?
C31A P1A Cu1A 115.66(14) . . ?
C51A P2A C21A 103.66(18) . . ?
C51A P2A C61A 105.45(19) . . ?
C21A P2A C61A 101.3(2) . . ?
C51A P2A Cu1A 114.58(13) . . ?
C21A P2A Cu1A 113.76(15) . . ?
C61A P2A Cu1A 116.42(13) . . ?
C22A O1A C12A 117.6(4) . . ?
C101 N1A C112 118.7(4) . . ?
C101 N1A Cu1A 129.3(3) . . ?
C112 N1A Cu1A 111.2(3) . . ?
C110 N2A C111 117.8(4) . . ?
C110 N2A Cu1A 130.3(3) . . ?
C111 N2A Cu1A 111.3(3) . . ?
C12A C11A C16A 117.1(4) . . ?
C12A C11A P1A 119.9(4) . . ?
C16A C11A P1A 122.9(3) . . ?
C13A C12A O1A 118.7(4) . . ?
C13A C12A C11A 122.3(4) . . ?
O1A C12A C11A 119.0(4) . . ?
C12A C13A C14A 119.4(5) . . ?
C12A C13A H13A 120.3 . . ?
C14A C13A H13A 120.3 . . ?
C15A C14A C13A 119.2(5) . . ?
C15A C14A H14A 120.4 . . ?
C13A C14A H14A 120.4 . . ?
C14A C15A C16A 120.3(5) . . ?
C14A C15A H15A 119.8 . . ?
C16A C15A H15A 119.8 . . ?
C15A C16A C11A 121.5(5) . . ?
C15A C16A H16A 119.3 . . ?
C11A C16A H16A 119.3 . . ?
C22A C21A C26A 118.2(4) . . ?
C22A C21A P2A 118.3(3) . . ?
C26A C21A P2A 123.5(4) . . ?
O1A C22A C23A 123.2(4) . . ?
O1A C22A C21A 115.9(4) . . ?
C23A C22A C21A 120.9(5) . . ?
C24A C23A C22A 119.8(5) . . ?
C24A C23A H23A 120.1 . . ?
C22A C23A H23A 120.1 . . ?
C23A C24A C25A 120.2(4) . . ?
C23A C24A H24A 119.9 . . ?
C25A C24A H24A 119.9 . . ?
C26A C25A C24A 119.7(5) . . ?
C26A C25A H25A 120.2 . . ?
C24A C25A H25A 120.2 . . ?
C25A C26A C21A 121.1(5) . . ?
C25A C26A H26A 119.5 . . ?
C21A C26A H26A 119.5 . . ?
C36A C31A C32A 119.0(4) . . ?
C36A C31A P1A 118.5(3) . . ?
C32A C31A P1A 122.6(3) . . ?
C31A C32A C33A 119.9(4) . . ?
C31A C32A H32A 120.0 . . ?
C33A C32A H32A 120.0 . . ?
C34A C33A C32A 120.1(4) . . ?
C34A C33A H33A 120.0 . . ?
C32A C33A H33A 120.0 . . ?
C33A C34A C35A 120.5(4) . . ?
C33A C34A H34A 119.7 . . ?
C35A C34A H34A 119.7 . . ?
C36A C35A C34A 119.4(4) . . ?
C36A C35A H35A 120.3 . . ?
C34A C35A H35A 120.3 . . ?
C31A C36A C35A 121.1(4) . . ?
C31A C36A H36A 119.5 . . ?
C35A C36A H36A 119.5 . . ?
C42A C41A C46A 120.1(4) . . ?
C42A C41A P1A 124.0(4) . . ?
C46A C41A P1A 115.7(3) . . ?
C43A C42A C41A 119.4(5) . . ?
C43A C42A H42A 120.3 . . ?
C41A C42A H42A 120.3 . . ?
C42A C43A C44A 121.3(5) . . ?
C42A C43A H43A 119.3 . . ?
C44A C43A H43A 119.3 . . ?
C43A C44A C45A 119.1(5) . . ?
C43A C44A H44A 120.5 . . ?
C45A C44A H44A 120.5 . . ?
C46A C45A C44A 120.3(5) . . ?
C46A C45A H45A 119.8 . . ?
C44A C45A H45A 119.8 . . ?
C45A C46A C41A 119.6(4) . . ?
C45A C46A H46A 120.2 . . ?
C41A C46A H46A 120.2 . . ?
C56A C51A C52A 118.5(4) . . ?
C56A C51A P2A 122.7(3) . . ?
C52A C51A P2A 118.7(3) . . ?
C53A C52A C51A 121.0(4) . . ?
C53A C52A H52A 119.5 . . ?
C51A C52A H52A 119.5 . . ?
C52A C53A C54A 120.0(4) . . ?
C52A C53A H53A 120.0 . . ?
C54A C53A H53A 120.0 . . ?
C55A C54A C53A 119.8(4) . . ?
C55A C54A H54A 120.1 . . ?
C53A C54A H54A 120.1 . . ?
C54A C55A C56A 120.6(4) . . ?
C54A C55A H55A 119.7 . . ?
C56A C55A H55A 119.7 . . ?
C55A C56A C51A 120.0(4) . . ?
C55A C56A H56A 120.0 . . ?
C51A C56A H56A 120.0 . . ?
C62A C61A C66A 119.5(4) . . ?
C62A C61A P2A 122.8(3) . . ?
C66A C61A P2A 117.8(3) . . ?
C61A C62A C63A 119.8(4) . . ?
C61A C62A H62A 120.1 . . ?
C63A C62A H62A 120.1 . . ?
C64A C63A C62A 120.6(4) . . ?
C64A C63A H63A 119.7 . . ?
C62A C63A H63A 119.7 . . ?
C63A C64A C65A 119.6(4) . . ?
C63A C64A H64A 120.2 . . ?
C65A C64A H64A 120.2 . . ?
C66A C65A C64A 119.7(4) . . ?
C66A C65A H65A 120.2 . . ?
C64A C65A H65A 120.2 . . ?
C65A C66A C61A 120.8(4) . . ?
C65A C66A H66A 119.6 . . ?
C61A C66A H66A 119.6 . . ?
N1A C101 C102 122.8(4) . . ?
N1A C101 H101 118.6 . . ?
C102 C101 H101 118.6 . . ?
C103 C102 C101 118.5(4) . . ?
C103 C102 H102 120.7 . . ?
C101 C102 H102 120.7 . . ?
C102 C103 C104 120.2(4) . . ?
C102 C103 H103 119.9 . . ?
C104 C103 H103 119.9 . . ?
C112 C104 C103 117.4(4) . . ?
C112 C104 C105 118.9(4) . . ?
C103 C104 C105 123.7(4) . . ?
C106 C105 C104 120.7(4) . . ?
C106 C105 H105 119.7 . . ?
C104 C105 H105 119.7 . . ?
C105 C106 C107 120.8(4) . . ?
C105 C106 H106 119.6 . . ?
C107 C106 H106 119.6 . . ?
C111 C107 C108 117.0(4) . . ?
C111 C107 C106 119.9(4) . . ?
C108 C107 C106 123.2(4) . . ?
C109 C108 C107 120.4(4) . . ?
C109 C108 H108 119.8 . . ?
C107 C108 H108 119.8 . . ?
C108 C109 C110 119.0(4) . . ?
C108 C109 H109 120.5 . . ?
C110 C109 H109 120.5 . . ?
N2A C110 C109 122.4(4) . . ?
N2A C110 H110 118.8 . . ?
C109 C110 H110 118.8 . . ?
N2A C111 C107 123.4(4) . . ?
N2A C111 C112 117.7(4) . . ?
C107 C111 C112 118.9(4) . . ?
N1A C112 C104 122.3(4) . . ?
N1A C112 C111 117.0(4) . . ?
C104 C112 C111 120.8(4) . . ?
N2B Cu1B N1B 81.47(15) . . ?
N2B Cu1B P2B 121.98(12) . . ?
N1B Cu1B P2B 115.94(10) . . ?
N2B Cu1B P1B 111.51(12) . . ?
N1B Cu1B P1B 105.19(12) . . ?
P2B Cu1B P1B 115.12(5) . . ?
C41B P1B C31B 103.13(19) . . ?
C41B P1B C11B 106.5(2) . . ?
C31B P1B C11B 101.44(19) . . ?
C41B P1B Cu1B 112.80(14) . . ?
C31B P1B Cu1B 116.04(14) . . ?
C11B P1B Cu1B 115.53(15) . . ?
C51B P2B C61B 104.3(2) . . ?
C51B P2B C21B 104.25(19) . . ?
C61B P2B C21B 100.7(2) . . ?
C51B P2B Cu1B 114.31(15) . . ?
C61B P2B Cu1B 119.50(15) . . ?
C21B P2B Cu1B 111.90(15) . . ?
C22B O1B C12B 115.8(4) . . ?
C201 N1B C212 118.6(4) . . ?
C201 N1B Cu1B 129.7(3) . . ?
C212 N1B Cu1B 111.1(3) . . ?
C210 N2B C211 118.3(4) . . ?
C210 N2B Cu1B 129.9(3) . . ?
C211 N2B Cu1B 111.5(3) . . ?
C16B C11B C12B 116.9(4) . . ?
C16B C11B P1B 123.0(3) . . ?
C12B C11B P1B 119.8(4) . . ?
C13B C12B O1B 118.4(4) . . ?
C13B C12B C11B 122.4(5) . . ?
O1B C12B C11B 119.2(4) . . ?
C12B C13B C14B 119.3(5) . . ?
C12B C13B H13B 120.3 . . ?
C14B C13B H13B 120.3 . . ?
C15B C14B C13B 119.8(5) . . ?
C15B C14B H14B 120.1 . . ?
C13B C14B H14B 120.1 . . ?
C14B C15B C16B 120.2(5) . . ?
C14B C15B H15B 119.9 . . ?
C16B C15B H15B 119.9 . . ?
C15B C16B C11B 121.3(5) . . ?
C15B C16B H16B 119.4 . . ?
C11B C16B H16B 119.4 . . ?
C26B C21B C22B 118.4(4) . . ?
C26B C21B P2B 123.3(4) . . ?
C22B C21B P2B 118.1(4) . . ?
O1B C22B C21B 115.8(4) . . ?
O1B C22B C23B 123.1(4) . . ?
C21B C22B C23B 121.0(5) . . ?
C24B C23B C22B 118.6(5) . . ?
C24B C23B H23B 120.7 . . ?
C22B C23B H23B 120.7 . . ?
C25B C24B C23B 121.0(4) . . ?
C25B C24B H24B 119.5 . . ?
C23B C24B H24B 119.5 . . ?
C26B C25B C24B 119.5(5) . . ?
C26B C25B H25B 120.2 . . ?
C24B C25B H25B 120.2 . . ?
C25B C26B C21B 121.4(5) . . ?
C25B C26B H26B 119.3 . . ?
C21B C26B H26B 119.3 . . ?
C32B C31B C36B 119.3(4) . . ?
C32B C31B P1B 122.9(3) . . ?
C36B C31B P1B 117.8(3) . . ?
C31B C32B C33B 119.7(4) . . ?
C31B C32B H32B 120.2 . . ?
C33B C32B H32B 120.2 . . ?
C34B C33B C32B 120.4(4) . . ?
C34B C33B H33B 119.8 . . ?
C32B C33B H33B 119.8 . . ?
C33B C34B C35B 120.1(4) . . ?
C33B C34B H34B 119.9 . . ?
C35B C34B H34B 119.9 . . ?
C34B C35B C36B 120.2(4) . . ?
C34B C35B H35B 119.9 . . ?
C36B C35B H35B 119.9 . . ?
C35B C36B C31B 120.2(4) . . ?
C35B C36B H36B 119.9 . . ?
C31B C36B H36B 119.9 . . ?
C42B C41B C46B 120.1(4) . . ?
C42B C41B P1B 123.9(3) . . ?
C46B C41B P1B 116.0(3) . . ?
C41B C42B C43B 118.8(5) . . ?
C41B C42B H42B 120.6 . . ?
C43B C42B H42B 120.6 . . ?
C44B C43B C42B 121.5(5) . . ?
C44B C43B H43B 119.2 . . ?
C42B C43B H43B 119.2 . . ?
C43B C44B C45B 119.8(5) . . ?
C43B C44B H44B 120.1 . . ?
C45B C44B H44B 120.1 . . ?
C46B C45B C44B 119.7(5) . . ?
C46B C45B H45B 120.1 . . ?
C44B C45B H45B 120.1 . . ?
C45B C46B C41B 120.1(5) . . ?
C45B C46B H46B 119.9 . . ?
C41B C46B H46B 119.9 . . ?
C56B C51B C52B 118.7(4) . . ?
C56B C51B P2B 122.5(4) . . ?
C52B C51B P2B 118.7(3) . . ?
C53B C52B C51B 121.1(4) . . ?
C53B C52B H52B 119.4 . . ?
C51B C52B H52B 119.4 . . ?
C54B C53B C52B 119.8(5) . . ?
C54B C53B H53B 120.1 . . ?
C52B C53B H53B 120.1 . . ?
C53B C54B C55B 119.7(4) . . ?
C53B C54B H54B 120.1 . . ?
C55B C54B H54B 120.1 . . ?
C54B C55B C56B 120.6(4) . . ?
C54B C55B H55B 119.7 . . ?
C56B C55B H55B 119.7 . . ?
C51B C56B C55B 120.0(5) . . ?
C51B C56B H56B 120.0 . . ?
C55B C56B H56B 120.0 . . ?
C62B C61B C66B 119.1(5) . . ?
C62B C61B P2B 122.1(4) . . ?
C66B C61B P2B 118.5(4) . . ?
C63B C62B C61B 120.0(5) . . ?
C63B C62B H62B 120.0 . . ?
C61B C62B H62B 120.0 . . ?
C62B C63B C64B 120.3(6) . . ?
C62B C63B H63B 119.9 . . ?
C64B C63B H63B 119.9 . . ?
C65B C64B C63B 120.1(5) . . ?
C65B C64B H64B 119.9 . . ?
C63B C64B H64B 119.9 . . ?
C66B C65B C64B 119.2(5) . . ?
C66B C65B H65B 120.4 . . ?
C64B C65B H65B 120.4 . . ?
C65B C66B C61B 121.3(5) . . ?
C65B C66B H66B 119.4 . . ?
C61B C66B H66B 119.4 . . ?
N1B C201 C202 122.8(4) . . ?
N1B C201 H201 118.6 . . ?
C202 C201 H201 118.6 . . ?
C203 C202 C201 119.4(4) . . ?
C203 C202 H202 120.3 . . ?
C201 C202 H202 120.3 . . ?
C202 C203 C204 119.1(5) . . ?
C202 C203 H203 120.4 . . ?
C204 C203 H203 120.4 . . ?
C212 C204 C203 117.4(4) . . ?
C212 C204 C205 119.2(4) . . ?
C203 C204 C205 123.4(4) . . ?
C206 C205 C204 120.7(4) . . ?
C206 C205 H205 119.6 . . ?
C204 C205 H205 119.6 . . ?
C205 C206 C207 121.3(4) . . ?
C205 C206 H206 119.3 . . ?
C207 C206 H206 119.3 . . ?
C208 C207 C211 117.0(4) . . ?
C208 C207 C206 124.0(4) . . ?
C211 C207 C206 119.0(4) . . ?
C209 C208 C207 120.7(4) . . ?
C209 C208 H208 119.6 . . ?
C207 C208 H208 119.6 . . ?
C208 C209 C210 118.5(4) . . ?
C208 C209 H209 120.8 . . ?
C210 C209 H209 120.8 . . ?
N2B C210 C209 122.7(5) . . ?
N2B C210 H210 118.6 . . ?
C209 C210 H210 118.6 . . ?
N2B C211 C207 122.6(4) . . ?
N2B C211 C212 117.7(4) . . ?
C207 C211 C212 119.7(4) . . ?
N1B C212 C204 122.6(4) . . ?
N1B C212 C211 117.3(4) . . ?
C204 C212 C211 120.1(4) . . ?
F11 P1 F13 179.7(2) . . ?
F11 P1 F14 90.1(2) . . ?
F13 P1 F14 89.7(2) . . ?
F11 P1 F15 91.0(2) . . ?
F13 P1 F15 88.9(2) . . ?
F14 P1 F15 90.6(2) . . ?
F11 P1 F16 89.2(2) . . ?
F13 P1 F16 90.9(2) . . ?
F14 P1 F16 90.47(19) . . ?
F15 P1 F16 178.9(2) . . ?
F11 P1 F12 89.6(2) . . ?
F13 P1 F12 90.6(3) . . ?
F14 P1 F12 179.6(2) . . ?
F15 P1 F12 89.7(2) . . ?
F16 P1 F12 89.2(2) . . ?
F26 P2 F24 91.7(3) . . ?
F26 P2 F25 178.3(3) . . ?
F24 P2 F25 89.3(3) . . ?
F26 P2 F22 90.4(2) . . ?
F24 P2 F22 177.8(3) . . ?
F25 P2 F22 88.6(2) . . ?
F26 P2 F21 91.4(3) . . ?
F24 P2 F21 91.0(2) . . ?
F25 P2 F21 90.0(3) . . ?
F22 P2 F21 89.6(2) . . ?
F26 P2 F23 90.1(2) . . ?
F24 P2 F23 89.4(2) . . ?
F25 P2 F23 88.6(2) . . ?
F22 P2 F23 89.90(19) . . ?
F21 P2 F23 178.5(3) . . ?
C1 O1 H1 109.5 . . ?
O1 C1 H1A 109.5 . . ?
O1 C1 H1B 109.5 . . ?
H1A C1 H1B 109.5 . . ?
O1 C1 H1C 109.5 . . ?
H1A C1 H1C 109.5 . . ?
H1B C1 H1C 109.5 . . ?
C2 O2 H2 109.5 . . ?
O2 C2 H2A 109.5 . . ?
O2 C2 H2B 109.5 . . ?
H2A C2 H2B 109.5 . . ?
O2 C2 H2C 109.5 . . ?
H2A C2 H2C 109.5 . . ?
H2B C2 H2C 109.5 . . ?

loop_
_geom_bond_atom_site_label_1
_geom_bond_atom_site_label_2
_geom_bond_distance
_geom_bond_site_symmetry_2
_geom_bond_publ_flag
Cu1A N1A 2.080(4) . ?
Cu1A N2A 2.082(3) . ?
Cu1A P2A 2.2291(11) . ?
Cu1A P1A 2.2698(12) . ?
P1A C41A 1.828(5) . ?
P1A C11A 1.832(5) . ?
P1A C31A 1.832(4) . ?
P2A C51A 1.824(4) . ?
P2A C21A 1.831(4) . ?
P2A C61A 1.835(5) . ?
O1A C22A 1.381(6) . ?
O1A C12A 1.396(5) . ?
N1A C101 1.320(5) . ?
N1A C112 1.374(5) . ?
N2A C110 1.333(5) . ?
N2A C111 1.364(5) . ?
C11A C12A 1.397(6) . ?
C11A C16A 1.402(7) . ?
C12A C13A 1.386(7) . ?
C13A C14A 1.405(8) . ?
C13A H13A 0.9500 . ?
C14A C15A 1.388(8) . ?
C14A H14A 0.9500 . ?
C15A C16A 1.388(7) . ?
C15A H15A 0.9500 . ?
C16A H16A 0.9500 . ?
C21A C22A 1.398(6) . ?
C21A C26A 1.399(6) . ?
C22A C23A 1.394(6) . ?
C23A C24A 1.377(8) . ?
C23A H23A 0.9500 . ?
C24A C25A 1.396(8) . ?
C24A H24A 0.9500 . ?
C25A C26A 1.383(7) . ?
C25A H25A 0.9500 . ?
C26A H26A 0.9500 . ?
C31A C36A 1.383(6) . ?
C31A C32A 1.392(6) . ?
C32A C33A 1.404(6) . ?
C32A H32A 0.9500 . ?
C33A C34A 1.366(7) . ?
C33A H33A 0.9500 . ?
C34A C35A 1.388(7) . ?
C34A H34A 0.9500 . ?
C35A C36A 1.386(6) . ?
C35A H35A 0.9500 . ?
C36A H36A 0.9500 . ?
C41A C42A 1.390(6) . ?
C41A C46A 1.405(6) . ?
C42A C43A 1.385(8) . ?
C42A H42A 0.9500 . ?
C43A C44A 1.387(9) . ?
C43A H43A 0.9500 . ?
C44A C45A 1.402(8) . ?
C44A H44A 0.9500 . ?
C45A C46A 1.386(7) . ?
C45A H45A 0.9500 . ?
C46A H46A 0.9500 . ?
C51A C56A 1.396(5) . ?
C51A C52A 1.399(6) . ?
C52A C53A 1.382(6) . ?
C52A H52A 0.9500 . ?
C53A C54A 1.385(6) . ?
C53A H53A 0.9500 . ?
C54A C55A 1.377(7) . ?
C54A H54A 0.9500 . ?
C55A C56A 1.394(6) . ?
C55A H55A 0.9500 . ?
C56A H56A 0.9500 . ?
C61A C62A 1.392(6) . ?
C61A C66A 1.392(6) . ?
C62A C63A 1.394(6) . ?
C62A H62A 0.9500 . ?
C63A C64A 1.379(7) . ?
C63A H63A 0.9500 . ?
C64A C65A 1.406(7) . ?
C64A H64A 0.9500 . ?
C65A C66A 1.377(7) . ?
C65A H65A 0.9500 . ?
C66A H66A 0.9500 . ?
C101 C102 1.410(7) . ?
C101 H101 0.9500 . ?
C102 C103 1.374(7) . ?
C102 H102 0.9500 . ?
C103 C104 1.405(6) . ?
C103 H103 0.9500 . ?
C104 C112 1.403(6) . ?
C104 C105 1.435(7) . ?
C105 C106 1.366(8) . ?
C105 H105 0.9500 . ?
C106 C107 1.430(7) . ?
C106 H106 0.9500 . ?
C107 C111 1.404(6) . ?
C107 C108 1.405(7) . ?
C108 C109 1.360(8) . ?
C108 H108 0.9500 . ?
C109 C110 1.421(6) . ?
C109 H109 0.9500 . ?
C110 H110 0.9500 . ?
C111 C112 1.434(6) . ?
Cu1B N2B 2.063(3) . ?
Cu1B N1B 2.077(4) . ?
Cu1B P2B 2.2217(12) . ?
Cu1B P1B 2.2597(12) . ?
P1B C41B 1.824(5) . ?
P1B C31B 1.830(4) . ?
P1B C11B 1.831(5) . ?
P2B C51B 1.821(4) . ?
P2B C61B 1.824(5) . ?
P2B C21B 1.835(5) . ?
O1B C22B 1.384(6) . ?
O1B C12B 1.398(6) . ?
N1B C201 1.309(5) . ?
N1B C212 1.370(5) . ?
N2B C210 1.330(6) . ?
N2B C211 1.365(6) . ?
C11B C16B 1.402(7) . ?
C11B C12B 1.403(6) . ?
C12B C13B 1.378(7) . ?
C13B C14B 1.397(8) . ?
C13B H13B 0.9500 . ?
C14B C15B 1.384(8) . ?
C14B H14B 0.9500 . ?
C15B C16B 1.393(7) . ?
C15B H15B 0.9500 . ?
C16B H16B 0.9500 . ?
C21B C26B 1.391(7) . ?
C21B C22B 1.399(7) . ?
C22B C23B 1.402(6) . ?
C23B C24B 1.392(8) . ?
C23B H23B 0.9500 . ?
C24B C25B 1.388(8) . ?
C24B H24B 0.9500 . ?
C25B C26B 1.379(7) . ?
C25B H25B 0.9500 . ?
C26B H26B 0.9500 . ?
C31B C32B 1.397(6) . ?
C31B C36B 1.397(6) . ?
C32B C33B 1.402(6) . ?
C32B H32B 0.9500 . ?
C33B C34B 1.375(7) . ?
C33B H33B 0.9500 . ?
C34B C35B 1.387(6) . ?
C34B H34B 0.9500 . ?
C35B C36B 1.388(6) . ?
C35B H35B 0.9500 . ?
C36B H36B 0.9500 . ?
C41B C42B 1.389(6) . ?
C41B C46B 1.396(6) . ?
C42B C43B 1.398(7) . ?
C42B H42B 0.9500 . ?
C43B C44B 1.365(8) . ?
C43B H43B 0.9500 . ?
C44B C45B 1.395(8) . ?
C44B H44B 0.9500 . ?
C45B C46B 1.388(7) . ?
C45B H45B 0.9500 . ?
C46B H46B 0.9500 . ?
C51B C56B 1.392(6) . ?
C51B C52B 1.393(6) . ?
C52B C53B 1.388(6) . ?
C52B H52B 0.9500 . ?
C53B C54B 1.384(7) . ?
C53B H53B 0.9500 . ?
C54B C55B 1.385(8) . ?
C54B H54B 0.9500 . ?
C55B C56B 1.396(6) . ?
C55B H55B 0.9500 . ?
C56B H56B 0.9500 . ?
C61B C62B 1.386(7) . ?
C61B C66B 1.396(6) . ?
C62B C63B 1.381(8) . ?
C62B H62B 0.9500 . ?
C63B C64B 1.396(8) . ?
C63B H63B 0.9500 . ?
C64B C65B 1.383(9) . ?
C64B H64B 0.9500 . ?
C65B C66B 1.379(7) . ?
C65B H65B 0.9500 . ?
C66B H66B 0.9500 . ?
C201 C202 1.409(7) . ?
C201 H201 0.9500 . ?
C202 C203 1.370(7) . ?
C202 H202 0.9500 . ?
C203 C204 1.417(6) . ?
C203 H203 0.9500 . ?
C204 C212 1.399(6) . ?
C204 C205 1.437(7) . ?
C205 C206 1.360(7) . ?
C205 H205 0.9500 . ?
C206 C207 1.429(7) . ?
C206 H206 0.9500 . ?
C207 C208 1.405(6) . ?
C207 C211 1.410(6) . ?
C208 C209 1.363(7) . ?
C208 H208 0.9500 . ?
C209 C210 1.416(6) . ?
C209 H209 0.9500 . ?
C210 H210 0.9500 . ?
C211 C212 1.439(6) . ?
P1 F11 1.584(4) . ?
P1 F13 1.589(3) . ?
P1 F14 1.592(3) . ?
P1 F15 1.593(3) . ?
P1 F16 1.593(3) . ?
P1 F12 1.598(4) . ?
P2 F26 1.571(5) . ?
P2 F24 1.578(4) . ?
P2 F25 1.589(4) . ?
P2 F22 1.591(3) . ?
P2 F21 1.601(4) . ?
P2 F23 1.601(3) . ?
O1 C1 1.365(10) . ?
O1 H1 0.8400 . ?
C1 H1A 0.9800 . ?
C1 H1B 0.9800 . ?
C1 H1C 0.9800 . ?
O2 C2 1.374(13) . ?
O2 H2 0.8400 . ?
C2 H2A 0.9800 . ?
C2 H2B 0.9800 . ?
C2 H2C 0.9800 . ?

loop_
_geom_hbond_atom_site_label_D
_geom_hbond_atom_site_label_H
_geom_hbond_atom_site_label_A
_geom_hbond_distance_DH
_geom_hbond_distance_HA
_geom_hbond_distance_DA
_geom_hbond_angle_DHA
_geom_hbond_site_symmetry_A
_geom_hbond_publ_flag
O1 H1 F25 0.84 2.00 2.797(9) 157.5 . yes
O2 H2 F23 0.84 2.05 2.819(14) 153.0 . yes

loop_
_geom_torsion_atom_site_label_1
_geom_torsion_atom_site_label_2
_geom_torsion_atom_site_label_3
_geom_torsion_atom_site_label_4
_geom_torsion
_geom_torsion_site_symmetry_1
_geom_torsion_site_symmetry_2
_geom_torsion_site_symmetry_3
_geom_torsion_site_symmetry_4
_geom_torsion_publ_flag
C41A P1A C11A C12A 98.3(5) . . . . ?
C31A P1A C11A C12A -155.9(5) . . . . ?
Cu1A P1A C11A C12A -29.8(5) . . . . ?
C41A P1A C11A C16A -86.6(5) . . . . ?
C31A P1A C11A C16A 19.2(6) . . . . ?
Cu1A P1A C11A C16A 145.3(5) . . . . ?
C22A O1A C12A C13A 95.9(6) . . . . ?
C22A O1A C12A C11A -87.1(6) . . . . ?
C16A C11A C12A C13A -3.4(9) . . . . ?
P1A C11A C12A C13A 172.0(5) . . . . ?
C16A C11A C12A O1A 179.8(5) . . . . ?
P1A C11A C12A O1A -4.9(8) . . . . ?
O1A C12A C13A C14A 179.2(6) . . . . ?
C11A C12A C13A C14A 2.3(11) . . . . ?
C12A C13A C14A C15A 2.1(12) . . . . ?
C13A C14A C15A C16A -5.2(13) . . . . ?
C14A C15A C16A C11A 4.2(12) . . . . ?
C12A C11A C16A C15A 0.1(10) . . . . ?
P1A C11A C16A C15A -175.1(6) . . . . ?
C51A P2A C21A C22A 86.2(3) . . . . ?
C61A P2A C21A C22A -164.6(3) . . . . ?
Cu1A P2A C21A C22A -38.9(4) . . . . ?
C51A P2A C21A C26A -96.9(4) . . . . ?
C61A P2A C21A C26A 12.3(4) . . . . ?
Cu1A P2A C21A C26A 138.0(3) . . . . ?
C12A O1A C22A C23A -31.2(5) . . . . ?
C12A O1A C22A C21A 151.5(4) . . . . ?
C26A C21A C22A O1A 172.7(4) . . . . ?
P2A C21A C22A O1A -10.2(5) . . . . ?
C26A C21A C22A C23A -4.7(6) . . . . ?
P2A C21A C22A C23A 172.4(3) . . . . ?
O1A C22A C23A C24A -173.3(4) . . . . ?
C21A C22A C23A C24A 3.9(6) . . . . ?
C22A C23A C24A C25A -0.2(7) . . . . ?
C23A C24A C25A C26A -2.6(7) . . . . ?
C24A C25A C26A C21A 1.8(7) . . . . ?
C22A C21A C26A C25A 1.8(6) . . . . ?
P2A C21A C26A C25A -175.1(3) . . . . ?
C41A P1A C31A C36A -163.3(4) . . . . ?
C11A P1A C31A C36A 87.5(4) . . . . ?
Cu1A P1A C31A C36A -38.9(4) . . . . ?
C41A P1A C31A C32A 17.4(4) . . . . ?
C11A P1A C31A C32A -91.8(4) . . . . ?
Cu1A P1A C31A C32A 141.8(3) . . . . ?
C36A C31A C32A C33A -0.1(6) . . . . ?
P1A C31A C32A C33A 179.2(3) . . . . ?
C31A C32A C33A C34A 0.4(7) . . . . ?
C32A C33A C34A C35A 0.0(7) . . . . ?
C33A C34A C35A C36A -0.6(8) . . . . ?
C32A C31A C36A C35A -0.5(7) . . . . ?
P1A C31A C36A C35A -179.8(4) . . . . ?
C34A C35A C36A C31A 0.9(8) . . . . ?
C11A P1A C41A C42A -0.5(4) . . . . ?
C31A P1A C41A C42A -105.8(4) . . . . ?
Cu1A P1A C41A C42A 128.8(3) . . . . ?
C11A P1A C41A C46A 176.4(3) . . . . ?
C31A P1A C41A C46A 71.1(3) . . . . ?
Cu1A P1A C41A C46A -54.3(3) . . . . ?
C46A C41A C42A C43A -0.3(7) . . . . ?
P1A C41A C42A C43A 176.4(4) . . . . ?
C41A C42A C43A C44A -2.2(7) . . . . ?
C42A C43A C44A C45A 2.2(8) . . . . ?
C43A C44A C45A C46A 0.5(8) . . . . ?
C44A C45A C46A C41A -3.0(7) . . . . ?
C42A C41A C46A C45A 2.9(6) . . . . ?
P1A C41A C46A C45A -174.1(3) . . . . ?
C21A P2A C51A C56A 21.5(4) . . . . ?
C61A P2A C51A C56A -84.6(4) . . . . ?
Cu1A P2A C51A C56A 146.0(3) . . . . ?
C21A P2A C51A C52A -156.5(3) . . . . ?
C61A P2A C51A C52A 97.4(4) . . . . ?
Cu1A P2A C51A C52A -31.9(4) . . . . ?
C56A C51A C52A C53A 0.1(6) . . . . ?
P2A C51A C52A C53A 178.1(3) . . . . ?
C51A C52A C53A C54A 0.0(7) . . . . ?
C52A C53A C54A C55A -0.4(7) . . . . ?
C53A C54A C55A C56A 0.6(7) . . . . ?
C54A C55A C56A C51A -0.5(7) . . . . ?
C52A C51A C56A C55A 0.2(7) . . . . ?
P2A C51A C56A C55A -177.8(3) . . . . ?
C51A P2A C61A C62A 9.7(4) . . . . ?
C21A P2A C61A C62A -98.0(4) . . . . ?
Cu1A P2A C61A C62A 138.0(3) . . . . ?
C51A P2A C61A C66A -171.5(3) . . . . ?
C21A P2A C61A C66A 80.7(4) . . . . ?
Cu1A P2A C61A C66A -43.3(4) . . . . ?
C66A C61A C62A C63A -0.4(7) . . . . ?
P2A C61A C62A C63A 178.3(4) . . . . ?
C61A C62A C63A C64A -0.1(7) . . . . ?
C62A C63A C64A C65A -0.4(8) . . . . ?
C63A C64A C65A C66A 1.4(7) . . . . ?
C64A C65A C66A C61A -2.0(7) . . . . ?
C62A C61A C66A C65A 1.5(6) . . . . ?
P2A C61A C66A C65A -177.3(3) . . . . ?
C112 N1A C101 C102 0.5(7) . . . . ?
Cu1A N1A C101 C102 -168.1(4) . . . . ?
N1A C101 C102 C103 2.2(8) . . . . ?
C101 C102 C103 C104 -3.0(7) . . . . ?
C102 C103 C104 C112 1.2(7) . . . . ?
C102 C103 C104 C105 -177.5(5) . . . . ?
C112 C104 C105 C106 -2.1(7) . . . . ?
C103 C104 C105 C106 176.6(5) . . . . ?
C104 C105 C106 C107 1.9(8) . . . . ?
C105 C106 C107 C111 -0.1(7) . . . . ?
C105 C106 C107 C108 179.2(5) . . . . ?
C111 C107 C108 C109 -0.6(7) . . . . ?
C106 C107 C108 C109 -179.9(5) . . . . ?
C107 C108 C109 C110 1.5(8) . . . . ?
C111 N2A C110 C109 -1.2(7) . . . . ?
Cu1A N2A C110 C109 169.5(4) . . . . ?
C108 C109 C110 N2A -0.6(8) . . . . ?
C110 N2A C111 C107 2.2(6) . . . . ?
Cu1A N2A C111 C107 -170.2(3) . . . . ?
C110 N2A C111 C112 -178.3(4) . . . . ?
Cu1A N2A C111 C112 9.4(5) . . . . ?
C108 C107 C111 N2A -1.3(7) . . . . ?
C106 C107 C111 N2A 178.0(4) . . . . ?
C108 C107 C111 C112 179.2(4) . . . . ?
C106 C107 C111 C112 -1.5(7) . . . . ?
C101 N1A C112 C104 -2.5(6) . . . . ?
Cu1A N1A C112 C104 168.1(3) . . . . ?
C101 N1A C112 C111 177.5(4) . . . . ?
Cu1A N1A C112 C111 -12.0(5) . . . . ?
C103 C104 C112 N1A 1.6(7) . . . . ?
C105 C104 C112 N1A -179.6(4) . . . . ?
C103 C104 C112 C111 -178.3(4) . . . . ?
C105 C104 C112 C111 0.4(7) . . . . ?
N2A C111 C112 N1A 1.8(6) . . . . ?
C107 C111 C112 N1A -178.6(4) . . . . ?
N2A C111 C112 C104 -178.2(4) . . . . ?
C107 C111 C112 C104 1.3(6) . . . . ?
C41B P1B C11B C16B -88.6(5) . . . . ?
C31B P1B C11B C16B 18.9(5) . . . . ?
Cu1B P1B C11B C16B 145.3(4) . . . . ?
C41B P1B C11B C12B 97.2(4) . . . . ?
C31B P1B C11B C12B -155.2(4) . . . . ?
Cu1B P1B C11B C12B -28.8(5) . . . . ?
C22B O1B C12B C13B 97.9(6) . . . . ?
C22B O1B C12B C11B -84.4(5) . . . . ?
C16B C11B C12B C13B -2.8(8) . . . . ?
P1B C11B C12B C13B 171.7(5) . . . . ?
C16B C11B C12B O1B 179.6(5) . . . . ?
P1B C11B C12B O1B -6.0(7) . . . . ?
O1B C12B C13B C14B -178.8(6) . . . . ?
C11B C12B C13B C14B 3.5(10) . . . . ?
C12B C13B C14B C15B -1.5(11) . . . . ?
C13B C14B C15B C16B -1.1(11) . . . . ?
C14B C15B C16B C11B 1.8(10) . . . . ?
C12B C11B C16B C15B 0.1(9) . . . . ?
P1B C11B C16B C15B -174.2(5) . . . . ?
C51B P2B C21B C26B -103.4(4) . . . . ?
C61B P2B C21B C26B 4.5(4) . . . . ?
Cu1B P2B C21B C26B 132.6(3) . . . . ?
C51B P2B C21B C22B 82.5(4) . . . . ?
C61B P2B C21B C22B -169.6(3) . . . . ?
Cu1B P2B C21B C22B -41.6(4) . . . . ?
C12B O1B C22B C21B 150.0(4) . . . . ?
C12B O1B C22B C23B -31.6(5) . . . . ?
C26B C21B C22B O1B 177.1(4) . . . . ?
P2B C21B C22B O1B -8.5(5) . . . . ?
C26B C21B C22B C23B -1.4(6) . . . . ?
P2B C21B C22B C23B 173.0(3) . . . . ?
O1B C22B C23B C24B -176.7(4) . . . . ?
C21B C22B C23B C24B 1.6(6) . . . . ?
C22B C23B C24B C25B -0.8(6) . . . . ?
C23B C24B C25B C26B -0.2(7) . . . . ?
C24B C25B C26B C21B 0.5(7) . . . . ?
C22B C21B C26B C25B 0.3(6) . . . . ?
P2B C21B C26B C25B -173.7(3) . . . . ?
C41B P1B C31B C32B 20.5(4) . . . . ?
C11B P1B C31B C32B -89.7(4) . . . . ?
Cu1B P1B C31B C32B 144.3(3) . . . . ?
C41B P1B C31B C36B -159.3(3) . . . . ?
C11B P1B C31B C36B 90.6(4) . . . . ?
Cu1B P1B C31B C36B -35.5(4) . . . . ?
C36B C31B C32B C33B -0.6(6) . . . . ?
P1B C31B C32B C33B 179.7(3) . . . . ?
C31B C32B C33B C34B 0.6(7) . . . . ?
C32B C33B C34B C35B -0.4(7) . . . . ?
C33B C34B C35B C36B 0.1(7) . . . . ?
C34B C35B C36B C31B -0.1(7) . . . . ?
C32B C31B C36B C35B 0.3(6) . . . . ?
P1B C31B C36B C35B -179.9(3) . . . . ?
C31B P1B C41B C42B -106.6(4) . . . . ?
C11B P1B C41B C42B -0.3(4) . . . . ?
Cu1B P1B C41B C42B 127.4(3) . . . . ?
C31B P1B C41B C46B 75.2(4) . . . . ?
C11B P1B C41B C46B -178.4(3) . . . . ?
Cu1B P1B C41B C46B -50.7(4) . . . . ?
C46B C41B C42B C43B 1.2(6) . . . . ?
P1B C41B C42B C43B -176.8(4) . . . . ?
C41B C42B C43B C44B -2.0(7) . . . . ?
C42B C43B C44B C45B 1.5(8) . . . . ?
C43B C44B C45B C46B -0.3(8) . . . . ?
C44B C45B C46B C41B -0.4(8) . . . . ?
C42B C41B C46B C45B -0.1(7) . . . . ?
P1B C41B C46B C45B 178.1(4) . . . . ?
C61B P2B C51B C56B -82.1(4) . . . . ?
C21B P2B C51B C56B 23.1(4) . . . . ?
Cu1B P2B C51B C56B 145.6(3) . . . . ?
C61B P2B C51B C52B 96.9(4) . . . . ?
C21B P2B C51B C52B -157.8(4) . . . . ?
Cu1B P2B C51B C52B -35.4(4) . . . . ?
C56B C51B C52B C53B 0.5(7) . . . . ?
P2B C51B C52B C53B -178.6(4) . . . . ?
C51B C52B C53B C54B -0.4(7) . . . . ?
C52B C53B C54B C55B 0.2(7) . . . . ?
C53B C54B C55B C56B -0.1(8) . . . . ?
C52B C51B C56B C55B -0.3(7) . . . . ?
P2B C51B C56B C55B 178.8(4) . . . . ?
C54B C55B C56B C51B 0.1(8) . . . . ?
C51B P2B C61B C62B 19.1(5) . . . . ?
C21B P2B C61B C62B -88.8(5) . . . . ?
Cu1B P2B C61B C62B 148.4(4) . . . . ?
C51B P2B C61B C66B -167.3(4) . . . . ?
C21B P2B C61B C66B 84.8(4) . . . . ?
Cu1B P2B C61B C66B -38.0(4) . . . . ?
C66B C61B C62B C63B -0.8(10) . . . . ?
P2B C61B C62B C63B 172.7(6) . . . . ?
C61B C62B C63B C64B -0.4(13) . . . . ?
C62B C63B C64B C65B 0.9(13) . . . . ?
C63B C64B C65B C66B -0.2(10) . . . . ?
C64B C65B C66B C61B -1.0(8) . . . . ?
C62B C61B C66B C65B 1.5(7) . . . . ?
P2B C61B C66B C65B -172.2(4) . . . . ?
C212 N1B C201 C202 -0.1(7) . . . . ?
Cu1B N1B C201 C202 -170.7(4) . . . . ?
N1B C201 C202 C203 -0.3(8) . . . . ?
C201 C202 C203 C204 -0.1(7) . . . . ?
C202 C203 C204 C212 1.0(7) . . . . ?
C202 C203 C204 C205 179.5(5) . . . . ?
C212 C204 C205 C206 0.8(7) . . . . ?
C203 C204 C205 C206 -177.8(5) . . . . ?
C204 C205 C206 C207 -0.9(7) . . . . ?
C205 C206 C207 C208 179.7(5) . . . . ?
C205 C206 C207 C211 0.5(7) . . . . ?
C211 C207 C208 C209 -2.5(7) . . . . ?
C206 C207 C208 C209 178.3(5) . . . . ?
C207 C208 C209 C210 1.9(8) . . . . ?
C211 N2B C210 C209 -2.3(7) . . . . ?
Cu1B N2B C210 C209 170.9(4) . . . . ?
C208 C209 C210 N2B 0.5(8) . . . . ?
C210 N2B C211 C207 1.6(7) . . . . ?
Cu1B N2B C211 C207 -172.8(3) . . . . ?
C210 N2B C211 C212 -178.6(4) . . . . ?
Cu1B N2B C211 C212 7.0(5) . . . . ?
C208 C207 C211 N2B 0.7(7) . . . . ?
C206 C207 C211 N2B 180.0(4) . . . . ?
C208 C207 C211 C212 -179.1(4) . . . . ?
C206 C207 C211 C212 0.2(7) . . . . ?
C201 N1B C212 C204 1.0(7) . . . . ?
Cu1B N1B C212 C204 173.3(3) . . . . ?
C201 N1B C212 C211 -178.9(4) . . . . ?
Cu1B N1B C212 C211 -6.6(5) . . . . ?
C203 C204 C212 N1B -1.4(7) . . . . ?
C205 C204 C212 N1B 180.0(4) . . . . ?
C203 C204 C212 C211 178.5(4) . . . . ?
C205 C204 C212 C211 -0.2(7) . . . . ?
N2B C211 C212 N1B -0.2(6) . . . . ?
C207 C211 C212 N1B 179.6(4) . . . . ?
N2B C211 C212 C204 179.9(4) . . . . ?
C207 C211 C212 C204 -0.3(6) . . . . ?
